data_7058013
loop_
_publ_author_name
'Mahapatra, Prithwish'
'Koizumi, Naoki'
'Kanetomo, Takuya'
'Ishida, Takayuki'
'Ghosh, Ashutosh'

_publ_section_title
;
 A series of CuII--LnIII complexes of an N2O3 donor asymmetric ligand and
 a possible CuII--TbIII SMM candidate in no bias field
;
_journal_issue 2
_journal_name_full 'New Journal of Chemistry'
_journal_page_first 634
_journal_paper_doi 10.1039/C8NJ03512A
_journal_volume 43
_journal_year 2019
_chemical_formula_moiety 'C19 H20 Cu Dy N5 O12'
_chemical_formula_sum 'C19 H20 Cu Dy N5 O12'
_chemical_formula_weight 736.45
_space_group_crystal_system monoclinic
_space_group_IT_number 14
_space_group_name_Hall '-P 2yn'
_space_group_name_H-M_alt 'P 1 21/n 1'
_symmetry_space_group_name_Hall '-P 2yn'
_symmetry_space_group_name_H-M 'P 1 21/n 1'
_atom_sites_solution_hydrogens geom
_audit_creation_method SHELXL-2018/1
_audit_update_record
;
2018-10-08 deposited with the CCDC.
2018-11-20 downloaded from the CCDC.
;
_cell_angle_alpha 90.00
_cell_angle_beta 108.516(5)
_cell_angle_gamma 90.00
_cell_formula_units_Z 4
_cell_length_a 11.168(5)
_cell_length_b 14.259(5)
_cell_length_c 16.198(5)
_cell_measurement_reflns_used 4364
_cell_measurement_temperature 293(2)
_cell_measurement_theta_max 25.11
_cell_measurement_theta_min 1.95
_cell_volume 2445.9(16)
_computing_cell_refinement 'Bruker SAINT'
_computing_data_collection 'Bruker APEX2'
_computing_data_reduction 'Bruker SAINT'
_computing_molecular_graphics 'Bruker SHELXTL'
_computing_publication_material 'Bruker SHELXTL'
_computing_structure_refinement 'SHELXL-2018/1 (Sheldrick, 2018)'
_computing_structure_solution 'SHELXS-97 (Sheldrick 2008)'
_diffrn_ambient_temperature 293(2)
_diffrn_measured_fraction_theta_full 0.992
_diffrn_measured_fraction_theta_max 0.992
_diffrn_measurement_device_type 'CCD area detector'
_diffrn_measurement_method 'phi and omega scans'
_diffrn_radiation_monochromator graphite
_diffrn_radiation_source 'fine-focus sealed tube'
_diffrn_radiation_type MoK\a
_diffrn_radiation_wavelength 0.71073
_diffrn_reflns_av_R_equivalents 0.0433
_diffrn_reflns_av_unetI/netI 0.0301
_diffrn_reflns_Laue_measured_fraction_full 0.992
_diffrn_reflns_Laue_measured_fraction_max 0.992
_diffrn_reflns_limit_h_max 13
_diffrn_reflns_limit_h_min -13
_diffrn_reflns_limit_k_max 17
_diffrn_reflns_limit_k_min -17
_diffrn_reflns_limit_l_max 19
_diffrn_reflns_limit_l_min -19
_diffrn_reflns_number 26354
_diffrn_reflns_point_group_measured_fraction_full 0.992
_diffrn_reflns_point_group_measured_fraction_max 0.992
_diffrn_reflns_theta_full 25.112
_diffrn_reflns_theta_max 25.112
_diffrn_reflns_theta_min 1.949
_exptl_absorpt_coefficient_mu 3.974
_exptl_absorpt_correction_T_max 0.924
_exptl_absorpt_correction_T_min 0.826
_exptl_absorpt_correction_type empirical
_exptl_absorpt_process_details SADABS
_exptl_crystal_colour Green
_exptl_crystal_density_diffrn 2.000
_exptl_crystal_density_method 'not measured'
_exptl_crystal_description Prismatic
_exptl_crystal_F_000 1440
_exptl_crystal_size_max 0.06
_exptl_crystal_size_mid 0.04
_exptl_crystal_size_min 0.02
_refine_diff_density_max 1.386
_refine_diff_density_min -1.082
_refine_diff_density_rms 0.104
_refine_ls_extinction_method none
_refine_ls_goodness_of_fit_ref 1.059
_refine_ls_hydrogen_treatment constr
_refine_ls_matrix_type full
_refine_ls_number_parameters 345
_refine_ls_number_reflns 4330
_refine_ls_number_restraints 0
_refine_ls_restrained_S_all 1.059
_refine_ls_R_factor_all 0.0351
_refine_ls_R_factor_gt 0.0291
_refine_ls_shift/su_max 0.004
_refine_ls_shift/su_mean 0.000
_refine_ls_structure_factor_coef Fsqd
_refine_ls_weighting_details 'w=1/[\s^2^(Fo^2^)+(0.0418P)^2^+3.2920P] where P=(Fo^2^+2Fc^2^)/3'
_refine_ls_weighting_scheme calc
_refine_ls_wR_factor_gt 0.0743
_refine_ls_wR_factor_ref 0.0793
_reflns_Friedel_coverage 0.000
_reflns_number_gt 3795
_reflns_number_total 4366
_reflns_threshold_expression 'I > 2\s(I)'
_cod_data_source_file c8nj03512a2.cif
_cod_data_source_block 2
_cod_depositor_comments
;
The following automatic conversions were performed:

'_exptl_absorpt_correction_type' value 'EMPIRICAL' changed to
'empirical' according to
/home/data/users/saulius/crontab/automatic-downloads/rss-feeds/RSC/lib/dictionaries/cif_core.dic
dictionary named 'cif_core.dic' version 2.4.2 from 2011-04-26.

Automatic conversion script
Id: cif_fix_values 4973 2017-02-22 13:04:09Z antanas 

 Adding full bibliography for 7058012--7058015.cif.
;
_cod_database_code 7058013
_shelx_shelxl_version_number 2018/1
_shelx_space_group_comment
;
The symmetry employed for this shelxl refinement is uniquely defined
by the following loop, which should always be used as a source of
symmetry information in preference to the above space-group names.
They are only intended as comments.
;

loop_
_space_group_symop_operation_xyz
'x, y, z'
'-x+1/2, y+1/2, -z+1/2'
'-x, -y, -z'
'x-1/2, -y-1/2, z-1/2'

loop_
_atom_site_label
_atom_site_type_symbol
_atom_site_fract_x
_atom_site_fract_y
_atom_site_fract_z
_atom_site_U_iso_or_equiv
_atom_site_adp_type
_atom_site_occupancy
_atom_site_site_symmetry_order
_atom_site_calc_flag
_atom_site_refinement_flags_posn
_atom_site_refinement_flags_adp
Dy1 Dy 0.33763(2) 0.31994(2) 0.67899(2) 0.03576(9) Uani 1 1 d . .
Cu1 Cu 0.62608(5) 0.37895(4) 0.66925(3) 0.03733(14) Uani 1 1 d . .
O3 O 0.2173(3) 0.3286(2) 0.5188(2) 0.0463(8) Uani 1 1 d . .
O1 O 0.5318(3) 0.3889(2) 0.75016(18) 0.0416(7) Uani 1 1 d . .
O2 O 0.4584(3) 0.3526(2) 0.59072(17) 0.0405(7) Uani 1 1 d . .
O12 O 0.1366(3) 0.3960(3) 0.6621(3) 0.0686(11) Uani 1 1 d . .
O10 O 0.2837(3) 0.4837(2) 0.6469(3) 0.0607(9) Uani 1 1 d . .
O4 O 0.2078(4) 0.2209(3) 0.7392(3) 0.0719(11) Uani 1 1 d . .
O7 O 0.4836(4) 0.1914(3) 0.7225(3) 0.0779(13) Uani 1 1 d . .
O6 O 0.3379(4) 0.3147(3) 0.8262(3) 0.0745(12) Uani 1 1 d . .
N2 N 0.6924(3) 0.3859(3) 0.5720(2) 0.0414(8) Uani 1 1 d . .
O9 O 0.3260(4) 0.1663(3) 0.6100(3) 0.0765(13) Uani 1 1 d . .
C18 C 0.4144(4) 0.3677(3) 0.5052(3) 0.0340(9) Uani 1 1 d . .
N1 N 0.7878(3) 0.3703(3) 0.7648(3) 0.0455(9) Uani 1 1 d . .
C13 C 0.4918(4) 0.3922(3) 0.4554(3) 0.0360(9) Uani 1 1 d . .
C17 C 0.2839(4) 0.3561(3) 0.4631(3) 0.0386(9) Uani 1 1 d . .
C1 C 0.5754(5) 0.4457(3) 0.8203(3) 0.0436(10) Uani 1 1 d . .
N5 N 0.1702(4) 0.4769(3) 0.6440(3) 0.0641(12) Uani 1 1 d . .
C12 C 0.6277(4) 0.3947(3) 0.4917(3) 0.0398(10) Uani 1 1 d . .
H12 H 0.672561 0.403533 0.452770 0.048 Uiso 1 1 calc R U
C6 C 0.7045(5) 0.4519(3) 0.8667(3) 0.0506(12) Uani 1 1 d . .
N4 N 0.4262(6) 0.1362(4) 0.6627(3) 0.0829(17) Uani 1 1 d . .
O11 O 0.0970(5) 0.5416(4) 0.6236(5) 0.118(2) Uani 1 1 d . .
C15 C 0.3082(5) 0.3977(4) 0.3266(3) 0.0530(12) Uani 1 1 d . .
H15 H 0.272784 0.409174 0.267264 0.064 Uiso 1 1 calc R U
C14 C 0.4366(5) 0.4069(3) 0.3655(3) 0.0461(11) Uani 1 1 d . .
H14 H 0.487306 0.423038 0.331894 0.055 Uiso 1 1 calc R U
N3 N 0.2482(5) 0.2575(3) 0.8152(3) 0.0633(12) Uani 1 1 d . .
O5 O 0.2028(5) 0.2400(4) 0.8712(3) 0.1052(17) Uani 1 1 d . .
C16 C 0.2312(5) 0.3714(3) 0.3751(3) 0.0474(11) Uani 1 1 d . .
H16 H 0.144752 0.364123 0.348346 0.057 Uiso 1 1 calc R U
C7 C 0.8021(5) 0.3981(4) 0.8432(3) 0.0511(12) Uani 1 1 d . .
C9 C 0.8985(5) 0.3240(4) 0.7492(4) 0.0591(14) Uani 1 1 d . .
H9A H 0.970220 0.366227 0.767254 0.071 Uiso 1 1 calc R U
H9B H 0.920170 0.268169 0.785127 0.071 Uiso 1 1 calc R U
C11 C 0.8312(5) 0.3774(4) 0.5930(4) 0.0578(13) Uani 1 1 d . .
H11A H 0.871964 0.435271 0.618654 0.069 Uiso 1 1 calc R U
H11B H 0.852539 0.365233 0.540418 0.069 Uiso 1 1 calc R U
C19 C 0.0972(5) 0.2836(4) 0.4789(4) 0.0603(14) Uani 1 1 d . .
H19A H 0.039640 0.327505 0.441755 0.090 Uiso 1 1 calc R U
H19B H 0.063699 0.262290 0.523336 0.090 Uiso 1 1 calc R U
H19C H 0.108267 0.231013 0.445005 0.090 Uiso 1 1 calc R U
C10 C 0.8760(5) 0.2971(4) 0.6567(4) 0.0611(14) Uani 1 1 d . .
H10A H 0.813357 0.247481 0.641422 0.073 Uiso 1 1 calc R U
H10B H 0.953725 0.272182 0.650837 0.073 Uiso 1 1 calc R U
C3 C 0.5308(8) 0.5587(5) 0.9180(4) 0.082(2) Uani 1 1 d . .
H3 H 0.472706 0.593736 0.935263 0.098 Uiso 1 1 calc R U
C2 C 0.4895(6) 0.4990(4) 0.8464(3) 0.0623(14) Uani 1 1 d . .
H2 H 0.403705 0.494759 0.815802 0.075 Uiso 1 1 calc R U
C5 C 0.7400(7) 0.5135(5) 0.9386(4) 0.0786(19) Uani 1 1 d . .
H5 H 0.825142 0.518030 0.970785 0.094 Uiso 1 1 calc R U
C8 C 0.9230(6) 0.3752(5) 0.9169(4) 0.086(2) Uani 1 1 d . .
H8A H 0.946059 0.311047 0.912134 0.129 Uiso 1 1 calc R U
H8B H 0.909334 0.384590 0.971909 0.129 Uiso 1 1 calc R U
H8C H 0.989799 0.415616 0.913020 0.129 Uiso 1 1 calc R U
O8 O 0.4677(7) 0.0594(4) 0.6562(4) 0.151(3) Uani 1 1 d . .
C4 C 0.6571(9) 0.5657(5) 0.9628(4) 0.093(2) Uani 1 1 d . .
H4 H 0.685115 0.606501 1.009847 0.112 Uiso 1 1 calc R U

loop_
_atom_site_aniso_label
_atom_site_aniso_U_11
_atom_site_aniso_U_22
_atom_site_aniso_U_33
_atom_site_aniso_U_23
_atom_site_aniso_U_13
_atom_site_aniso_U_12
Dy1 0.02804(13) 0.04240(14) 0.03750(13) 0.00314(8) 0.01135(9) 0.00030(8)
Cu1 0.0251(3) 0.0495(3) 0.0369(3) -0.0017(2) 0.0091(2) -0.0014(2)
O3 0.0283(16) 0.062(2) 0.0450(17) 0.0056(14) 0.0062(13) -0.0057(14)
O1 0.0344(16) 0.0550(19) 0.0364(15) -0.0081(13) 0.0127(12) -0.0094(14)
O2 0.0275(15) 0.0618(19) 0.0314(14) 0.0011(14) 0.0081(12) -0.0016(14)
O12 0.047(2) 0.065(2) 0.106(3) 0.020(2) 0.040(2) 0.0064(18)
O10 0.045(2) 0.050(2) 0.088(3) 0.0118(19) 0.0221(18) 0.0003(17)
O4 0.070(3) 0.063(2) 0.083(3) 0.015(2) 0.024(2) -0.014(2)
O7 0.070(3) 0.072(3) 0.072(3) -0.002(2) -0.004(2) 0.022(2)
O6 0.069(3) 0.104(4) 0.052(2) -0.004(2) 0.023(2) -0.022(2)
N2 0.0318(19) 0.049(2) 0.049(2) -0.0051(17) 0.0213(16) -0.0016(16)
O9 0.084(3) 0.063(3) 0.062(2) -0.0106(19) -0.005(2) 0.015(2)
C18 0.035(2) 0.032(2) 0.035(2) -0.0036(16) 0.0102(17) 0.0007(18)
N1 0.0301(19) 0.043(2) 0.057(2) 0.0093(18) 0.0047(17) -0.0054(16)
C13 0.044(2) 0.027(2) 0.039(2) -0.0020(17) 0.0164(18) 0.0020(18)
C17 0.038(2) 0.036(2) 0.040(2) 0.0002(18) 0.0091(18) 0.0001(19)
C1 0.056(3) 0.043(2) 0.031(2) 0.0014(18) 0.0127(19) -0.009(2)
N5 0.050(3) 0.056(3) 0.089(3) 0.015(2) 0.025(2) 0.012(2)
C12 0.044(3) 0.037(2) 0.048(2) -0.0051(19) 0.027(2) -0.0018(19)
C6 0.060(3) 0.050(3) 0.033(2) 0.006(2) 0.003(2) -0.014(2)
N4 0.099(4) 0.070(3) 0.064(3) -0.012(3) 0.005(3) 0.037(3)
O11 0.075(3) 0.075(3) 0.203(6) 0.043(4) 0.044(4) 0.041(3)
C15 0.070(3) 0.054(3) 0.030(2) 0.000(2) 0.008(2) 0.002(3)
C14 0.064(3) 0.039(2) 0.040(2) 0.0008(19) 0.023(2) 0.001(2)
N3 0.071(3) 0.061(3) 0.073(3) 0.010(2) 0.044(3) 0.000(3)
O5 0.139(5) 0.102(4) 0.110(4) 0.030(3) 0.090(4) -0.004(3)
C16 0.049(3) 0.043(3) 0.041(2) -0.005(2) 0.001(2) 0.000(2)
C7 0.042(3) 0.055(3) 0.044(3) 0.012(2) -0.004(2) -0.016(2)
C9 0.029(3) 0.054(3) 0.086(4) 0.019(3) 0.008(2) 0.005(2)
C11 0.033(2) 0.074(4) 0.075(3) -0.003(3) 0.028(2) 0.000(2)
C19 0.036(3) 0.067(3) 0.069(3) 0.005(3) 0.003(2) -0.012(2)
C10 0.031(3) 0.055(3) 0.099(4) -0.001(3) 0.023(3) 0.008(2)
C3 0.121(6) 0.072(4) 0.060(3) -0.014(3) 0.038(4) 0.005(4)
C2 0.075(4) 0.070(4) 0.047(3) -0.008(2) 0.026(3) 0.003(3)
C5 0.094(5) 0.078(4) 0.047(3) -0.008(3) -0.002(3) -0.025(4)
C8 0.055(4) 0.105(5) 0.075(4) 0.035(4) -0.011(3) -0.014(3)
O8 0.195(7) 0.086(4) 0.133(5) -0.022(4) -0.004(5) 0.076(4)
C4 0.133(7) 0.082(5) 0.059(4) -0.034(3) 0.023(4) -0.024(5)

loop_
_atom_type_symbol
_atom_type_description
_atom_type_scat_dispersion_real
_atom_type_scat_dispersion_imag
_atom_type_scat_source
C C 0.0033 0.0016 'International Tables Vol C Tables 4.2.6.8 and 6.1.1.4'
H H 0.0000 0.0000 'International Tables Vol C Tables 4.2.6.8 and 6.1.1.4'
N N 0.0061 0.0033 'International Tables Vol C Tables 4.2.6.8 and 6.1.1.4'
O O 0.0106 0.0060 'International Tables Vol C Tables 4.2.6.8 and 6.1.1.4'
Cu Cu 0.3201 1.2651 'International Tables Vol C Tables 4.2.6.8 and 6.1.1.4'
Dy Dy -0.1892 4.4098 'International Tables Vol C Tables 4.2.6.8 and 6.1.1.4'

loop_
_geom_angle_atom_site_label_1
_geom_angle_atom_site_label_2
_geom_angle_atom_site_label_3
_geom_angle
O2 Dy1 O1 65.45(10)
O2 Dy1 O6 144.28(13)
O1 Dy1 O6 79.20(13)
O2 Dy1 O7 81.97(15)
O1 Dy1 O7 74.84(13)
O6 Dy1 O7 84.11(16)
O2 Dy1 O10 80.00(12)
O1 Dy1 O10 80.09(12)
O6 Dy1 O10 99.55(15)
O7 Dy1 O10 153.53(14)
O2 Dy1 O12 122.82(12)
O1 Dy1 O12 123.34(13)
O6 Dy1 O12 80.46(15)
O7 Dy1 O12 152.80(15)
O10 Dy1 O12 52.31(12)
O2 Dy1 O4 154.88(14)
O1 Dy1 O4 128.74(13)
O6 Dy1 O4 52.69(15)
O7 Dy1 O4 82.84(16)
O10 Dy1 O4 120.28(14)
O12 Dy1 O4 69.99(14)
O2 Dy1 O9 81.62(15)
O1 Dy1 O9 120.76(14)
O6 Dy1 O9 114.34(16)
O7 Dy1 O9 51.95(14)
O10 Dy1 O9 142.30(14)
O12 Dy1 O9 115.84(15)
O4 Dy1 O9 73.26(17)
O2 Dy1 O3 64.94(10)
O1 Dy1 O3 126.77(10)
O6 Dy1 O3 149.64(13)
O7 Dy1 O3 115.45(13)
O10 Dy1 O3 73.58(12)
O12 Dy1 O3 71.97(13)
O4 Dy1 O3 104.48(13)
O9 Dy1 O3 68.84(12)
O2 Dy1 N3 164.99(12)
O1 Dy1 N3 104.49(13)
O6 Dy1 N3 26.11(14)
O7 Dy1 N3 84.61(16)
O10 Dy1 N3 110.12(13)
O12 Dy1 N3 71.75(14)
O4 Dy1 N3 26.70(13)
O9 Dy1 N3 95.36(16)
O3 Dy1 N3 127.73(13)
O2 Dy1 N4 80.75(16)
O1 Dy1 N4 97.97(15)
O6 Dy1 N4 100.03(16)
O7 Dy1 N4 26.01(14)
O10 Dy1 N4 159.59(16)
O12 Dy1 N4 137.53(17)
O4 Dy1 N4 76.85(17)
O9 Dy1 N4 25.94(14)
O3 Dy1 N4 92.11(13)
N3 Dy1 N4 90.11(16)
O2 Dy1 N5 101.17(13)
O1 Dy1 N5 102.44(13)
O6 Dy1 N5 90.91(15)
O7 Dy1 N5 174.68(15)
O10 Dy1 N5 25.95(12)
O12 Dy1 N5 26.39(12)
O4 Dy1 N5 95.63(15)
O9 Dy1 N5 132.50(14)
O3 Dy1 N5 69.86(13)
N3 Dy1 N5 91.74(14)
N4 Dy1 N5 158.34(16)
O1 Cu1 O2 80.68(12)
O1 Cu1 N2 167.68(14)
O2 Cu1 N2 90.89(14)
O1 Cu1 N1 91.90(15)
O2 Cu1 N1 162.86(15)
N2 Cu1 N1 98.57(16)
O1 Cu1 Dy1 41.68(8)
O2 Cu1 Dy1 41.05(8)
N2 Cu1 Dy1 131.62(11)
N1 Cu1 Dy1 126.58(12)
C17 O3 C19 116.5(4)
C17 O3 Dy1 117.4(2)
C19 O3 Dy1 123.8(3)
C1 O1 Cu1 119.1(3)
C1 O1 Dy1 134.4(3)
Cu1 O1 Dy1 104.84(12)
C18 O2 Cu1 127.7(3)
C18 O2 Dy1 125.7(2)
Cu1 O2 Dy1 105.43(12)
N5 O12 Dy1 95.8(3)
N5 O10 Dy1 96.4(3)
N3 O4 Dy1 94.3(3)
N4 O7 Dy1 96.8(3)
N3 O6 Dy1 97.4(3)
C12 N2 C11 117.0(4)
C12 N2 Cu1 126.3(3)
C11 N2 Cu1 116.7(3)
N4 O9 Dy1 95.2(3)
O2 C18 C13 123.3(4)
O2 C18 C17 117.9(4)
C13 C18 C17 118.8(4)
C7 N1 C9 116.9(4)
C7 N1 Cu1 123.2(3)
C9 N1 Cu1 119.8(3)
C18 C13 C14 119.2(4)
C18 C13 C12 122.1(4)
C14 C13 C12 118.5(4)
C16 C17 O3 125.0(4)
C16 C17 C18 121.3(4)
O3 C17 C18 113.7(4)
O1 C1 C2 118.9(4)
O1 C1 C6 121.5(4)
C2 C1 C6 119.6(4)
O11 N5 O10 122.6(5)
O11 N5 O12 122.1(5)
O10 N5 O12 115.4(4)
O11 N5 Dy1 175.7(5)
O10 N5 Dy1 57.6(2)
O12 N5 Dy1 57.8(2)
N2 C12 C13 126.5(4)
C1 C6 C5 116.9(5)
C1 C6 C7 123.2(4)
C5 C6 C7 119.9(5)
O8 N4 O9 122.6(6)
O8 N4 O7 121.3(6)
O9 N4 O7 116.1(5)
O8 N4 Dy1 177.9(6)
O9 N4 Dy1 58.9(3)
O7 N4 Dy1 57.2(3)
C14 C15 C16 120.6(4)
C15 C14 C13 120.7(4)
O5 N3 O6 122.4(6)
O5 N3 O4 122.6(5)
O6 N3 O4 115.0(4)
O5 N3 Dy1 172.8(4)
O6 N3 Dy1 56.4(2)
O4 N3 Dy1 59.0(2)
C17 C16 C15 119.4(4)
N1 C7 C6 122.8(4)
N1 C7 C8 120.4(5)
C6 C7 C8 116.8(5)
C10 C9 N1 113.6(4)
N2 C11 C10 108.2(4)
C9 C10 C11 113.8(5)
C4 C3 C2 120.0(6)
C1 C2 C3 120.6(6)
C4 C5 C6 123.2(6)
C5 C4 C3 119.6(6)

loop_
_geom_bond_atom_site_label_1
_geom_bond_atom_site_label_2
_geom_bond_distance
Dy1 O2 2.303(3)
Dy1 O1 2.326(3)
Dy1 O6 2.385(4)
Dy1 O7 2.405(4)
Dy1 O10 2.427(4)
Dy1 O12 2.430(4)
Dy1 O4 2.439(4)
Dy1 O9 2.443(4)
Dy1 O3 2.518(3)
Dy1 N3 2.838(4)
Dy1 N4 2.842(5)
Dy1 N5 2.855(5)
Cu1 O1 1.930(3)
Cu1 O2 1.937(3)
Cu1 N2 1.945(4)
Cu1 N1 1.974(4)
O3 C17 1.395(5)
O3 C19 1.441(6)
O1 C1 1.353(5)
O2 C18 1.331(5)
O12 N5 1.276(6)
O10 N5 1.257(5)
O4 N3 1.279(6)
O7 N4 1.255(7)
O6 N3 1.260(6)
N2 C12 1.278(6)
N2 C11 1.482(6)
O9 N4 1.248(6)
C18 C13 1.401(6)
C18 C17 1.410(6)
N1 C7 1.292(6)
N1 C9 1.492(7)
C13 C14 1.405(6)
C13 C12 1.444(6)
C17 C16 1.376(6)
C1 C2 1.391(7)
C1 C6 1.402(7)
N5 O11 1.207(6)
C6 C5 1.412(8)
C6 C7 1.477(8)
N4 O8 1.207(7)
C15 C14 1.377(7)
C15 C16 1.389(7)
N3 O5 1.198(6)
C7 C8 1.527(7)
C9 C10 1.489(8)
C11 C10 1.516(8)
C3 C4 1.369(10)
C3 C2 1.394(8)
C5 C4 1.341(10)
